data_7242350
loop_
_publ_author_name
'Zhang, Tao'
'Chen, Hongtai'
'Lv, Hongxiao'
'Li, Qiaoling'
'Zhang, Xiutang'

_publ_section_title
;
 Nanochannel-based heterometallic {ZnIIHoIII}--organic framework with high
 catalytic activity for the chemical fixation of CO2
;
_journal_issue 16
_journal_name_full 'RSC Advances'
_journal_page_first 9731
_journal_page_last 9739
_journal_paper_doi 10.1039/D1RA00590A
_journal_volume 11
_journal_year 2021
_chemical_formula_moiety 'C29 H11 Eu N O13 Zn, 1[C3H7NO], 1[C3H7NO], 1[H2O]'
_chemical_formula_sum 'C35 H27 Eu N3 O16 Zn'
_chemical_formula_weight 962.92
_space_group_crystal_system trigonal
_space_group_IT_number 166
_space_group_name_Hall '-R 3 2"'
_space_group_name_H-M_alt 'R -3 m :H'
_atom_sites_solution_hydrogens geom
_audit_block_doi 10.5517/ccdc.csd.cc256yn0
_audit_creation_date 2020-09-23
_audit_creation_method
;
Olex2 1.3-dev
(compiled 2020.09.11 svn.rc89507dd for OlexSys, GUI svn.r5830)
;
_audit_update_record
;
2020-09-24 deposited with the CCDC.	2021-02-15 downloaded from the CCDC.
;
_cell_angle_alpha 90
_cell_angle_beta 90
_cell_angle_gamma 120
_cell_formula_units_Z 18
_cell_length_a 47.9882(19)
_cell_length_b 47.9882(19)
_cell_length_c 13.3456(10)
_cell_measurement_reflns_used 9723
_cell_measurement_temperature 296(2)
_cell_measurement_theta_max 27.33
_cell_measurement_theta_min 2.94
_cell_volume 26616(2)
_computing_cell_refinement 'SAINT V8.38A (?, 2016)'
_computing_data_collection 'Bruker SMART'
_computing_data_reduction 'SAINT V8.38A (?, 2016)'
_computing_molecular_graphics 'Olex2 1.3-dev (Dolomanov et al., 2009)'
_computing_publication_material 'Olex2 1.3-dev (Dolomanov et al., 2009)'
_computing_structure_refinement 'SHELXL 2018/3 (Sheldrick, 2015)'
_computing_structure_solution 'ShelXT (Sheldrick, 2015)'
_diffrn_ambient_temperature 296.15
_diffrn_measured_fraction_theta_full 0.996
_diffrn_measured_fraction_theta_max 0.996
_diffrn_measurement_device_type 'CCD area detector'
_diffrn_measurement_method 'phi and omega scans'
_diffrn_radiation_type MoK\a
_diffrn_radiation_wavelength 0.71073
_diffrn_reflns_av_R_equivalents 0.0715
_diffrn_reflns_av_unetI/netI 0.0251
_diffrn_reflns_Laue_measured_fraction_full 0.996
_diffrn_reflns_Laue_measured_fraction_max 0.996
_diffrn_reflns_limit_h_max 57
_diffrn_reflns_limit_h_min -57
_diffrn_reflns_limit_k_max 57
_diffrn_reflns_limit_k_min -57
_diffrn_reflns_limit_l_max 15
_diffrn_reflns_limit_l_min -15
_diffrn_reflns_number 119786
_diffrn_reflns_point_group_measured_fraction_full 0.996
_diffrn_reflns_point_group_measured_fraction_max 0.996
_diffrn_reflns_theta_full 25.099
_diffrn_reflns_theta_max 25.099
_diffrn_reflns_theta_min 2.941
_exptl_absorpt_coefficient_mu 1.505
_exptl_absorpt_correction_T_max 0.7456
_exptl_absorpt_correction_T_min 0.3931
_exptl_absorpt_correction_type multi-scan
_exptl_absorpt_process_details
'SADABS-2016/2 (Bruker,2016/2) was used for absorption correction. wR2(int) was 0.1366 before and 0.0798 after correction. The Ratio of minimum to maximum transmission is 0.5272. The \l/2 correction factor is Not present.'
_exptl_crystal_colour colorless
_exptl_crystal_density_diffrn 1.081
_exptl_crystal_density_method 'not measured'
_exptl_crystal_description block
_exptl_crystal_F_000 8622
_exptl_crystal_size_max 0.12
_exptl_crystal_size_mid 0.1
_exptl_crystal_size_min 0.08
_refine_diff_density_max 1.401
_refine_diff_density_min -1.302
_refine_diff_density_rms 0.085
_refine_ls_extinction_method none
_refine_ls_goodness_of_fit_ref 1.093
_refine_ls_hydrogen_treatment constr
_refine_ls_matrix_type full
_refine_ls_number_parameters 244
_refine_ls_number_reflns 5475
_refine_ls_number_restraints 126
_refine_ls_restrained_S_all 1.093
_refine_ls_R_factor_all 0.0544
_refine_ls_R_factor_gt 0.0469
_refine_ls_shift/su_max 0.002
_refine_ls_shift/su_mean 0.000
_refine_ls_structure_factor_coef Fsqd
_refine_ls_weighting_details 'w=1/[\s^2^(Fo^2^)+(0.0471P)^2^+210.8381P] where P=(Fo^2^+2Fc^2^)/3'
_refine_ls_weighting_scheme calc
_refine_ls_wR_factor_gt 0.1116
_refine_ls_wR_factor_ref 0.1159
_reflns_Friedel_coverage 0.000
_reflns_number_gt 4757
_reflns_number_total 5475
_reflns_threshold_expression 'I > 2\s(I)'
_cod_data_source_file d1ra00590a2.cif
_cod_data_source_block z
_cod_original_cell_volume 26616(3)
_cod_original_sg_symbol_H-M 'R -3 m'
_cod_database_code 7242350
_shelx_shelxl_version_number 2018/3
_shelx_space_group_comment
;
The symmetry employed for this shelxl refinement is uniquely defined
by the following loop, which should always be used as a source of
symmetry information in preference to the above space-group names.
They are only intended as comments.
;
_shelx_estimated_absorpt_t_max 0.889
_shelx_estimated_absorpt_t_min 0.840
_olex2_refinement_description
;
1. Fixed Uiso
 At 1.2 times of:
  All C(H) groups
2. Restrained distances
 C18-O1 = C18-O2
 1.226 with sigma of 0.001
 C17-C18
 1.514 with sigma of 0.001
3. Uiso/Uaniso restraints and constraints
Uanis(C17) \\sim Ueq, Uanis(C16) \\sim Ueq, Uanis(C13) \\sim Ueq, Uanis(C14)
\\sim Ueq, Uanis(O5) \\sim Ueq, Uanis(O1) \\sim Ueq: with sigma of 0.01 and
sigma for terminal atoms of 0.02
4. Rigid body (RIGU) restrains
 C17, O2, C18, O1
 with sigma for 1-2 distances of 0.001 and sigma for 1-3 distances of 0.001
 C17, C13, C12, C14, C15, C16, C19, O3, O4, C11
 with sigma for 1-2 distances of 0.001 and sigma for 1-3 distances of 0.001
5. Others
 Fixed Sof: C12(0.5) C17(0.5) C16(0.5) H16(0.5) C15(0.5) C14(0.5) H14(0.5)
 C13(0.5) H13(0.5) O2(0.5) C18(0.5) O1(0.5)
6.a Aromatic/amide H refined with riding coordinates:
 C2(H2), C3(H3), C6(H6), C10(H10), C16(H16), C14(H14), C13(H13)
6.b Fitted hexagon refined as free rotating group:
 C12(C17,C16,C15,C14,C13)
;
_platon_squeeze_special_details
;
A solvent mask was calculated and 1413 electrons were 
found in a volume of 15637\%A^3^ in 3 voids per unit cell. 
This is consistent with the presence of 1[DMF] in one void
and another  1[DMF] in another void -- there may also be 1[H2O]
per Formula Unit.  This accounts for 1620 electrons per unit cell,
which is not quite what has beem measured, but it is a good
estimate.
;
_platon_squeeze_void_probe_radius 1.20
_olex2_submission_special_instructions 'No special instructions were received'

loop_
_space_group_symop_operation_xyz
'x, y, z'
'-y, x-y, z'
'-x+y, -x, z'
'y, x, -z'
'x-y, -y, -z'
'-x, -x+y, -z'
'x+2/3, y+1/3, z+1/3'
'-y+2/3, x-y+1/3, z+1/3'
'-x+y+2/3, -x+1/3, z+1/3'
'y+2/3, x+1/3, -z+1/3'
'x-y+2/3, -y+1/3, -z+1/3'
'-x+2/3, -x+y+1/3, -z+1/3'
'x+1/3, y+2/3, z+2/3'
'-y+1/3, x-y+2/3, z+2/3'
'-x+y+1/3, -x+2/3, z+2/3'
'y+1/3, x+2/3, -z+2/3'
'x-y+1/3, -y+2/3, -z+2/3'
'-x+1/3, -x+y+2/3, -z+2/3'
'-x, -y, -z'
'y, -x+y, -z'
'x-y, x, -z'
'-y, -x, z'
'-x+y, y, z'
'x, x-y, z'
'-x+2/3, -y+1/3, -z+1/3'
'y+2/3, -x+y+1/3, -z+1/3'
'x-y+2/3, x+1/3, -z+1/3'
'-y+2/3, -x+1/3, z+1/3'
'-x+y+2/3, y+1/3, z+1/3'
'x+2/3, x-y+1/3, z+1/3'
'-x+1/3, -y+2/3, -z+2/3'
'y+1/3, -x+y+2/3, -z+2/3'
'x-y+1/3, x+2/3, -z+2/3'
'-y+1/3, -x+2/3, z+2/3'
'-x+y+1/3, y+2/3, z+2/3'
'x+1/3, x-y+2/3, z+2/3'

loop_
_atom_site_label
_atom_site_type_symbol
_atom_site_fract_x
_atom_site_fract_y
_atom_site_fract_z
_atom_site_U_iso_or_equiv
_atom_site_adp_type
_atom_site_occupancy
_atom_site_site_symmetry_order
_atom_site_calc_flag
_atom_site_refinement_flags_posn
_atom_site_refinement_flags_adp
_atom_site_refinement_flags_occupancy
_atom_site_disorder_assembly
_atom_site_disorder_group
C1 C 0.49631(12) 0.64914(12) 0.4358(3) 0.0490(12) Uani 1 1 d . . . . .
C2 C 0.51403(14) 0.66409(14) 0.5206(4) 0.0637(16) Uani 1 1 d . . . . .
H2 H 0.513321 0.651858 0.575641 0.076 Uiso 1 1 calc R U . . .
C3 C 0.53260(14) 0.69684(14) 0.5237(4) 0.0656(16) Uani 1 1 d . . . . .
H3 H 0.544392 0.706566 0.581266 0.079 Uiso 1 1 calc R U . . .
C4 C 0.53438(11) 0.71613(13) 0.4429(3) 0.0477(12) Uani 1 1 d . . . . .
C5 C 0.51667(11) 0.70066(12) 0.3566(3) 0.0455(11) Uani 1 1 d . . . . .
C6 C 0.49814(12) 0.66785(12) 0.3541(3) 0.0480(12) Uani 1 1 d . . . . .
H6 H 0.486536 0.657890 0.296476 0.058 Uiso 1 1 calc R U . . .
C7 C 0.51910(11) 0.71960(12) 0.2636(3) 0.0442(11) Uani 1 1 d . . . . .
C9 C 0.55236(11) 0.75136(13) 0.4538(3) 0.0444(11) Uani 1 1 d . . . . .
C10 C 0.58388(10) 0.76701(11) 0.4830(3) 0.0389(10) Uani 1 1 d . . . . .
H10 H 0.594551 0.755547 0.493277 0.047 Uiso 1 1 calc R U . . .
C11 C 0.59982(14) 0.79991(7) 0.4972(4) 0.0433(16) Uani 1 2 d S T P . .
C12 C 0.63335(7) 0.81647(18) 0.5338(3) 0.0439(16) Uani 0.5 1 d G . P A -1
C17 C 0.64029(9) 0.82939(16) 0.6299(3) 0.0381(19) Uani 0.5 1 d DG U P A -1
C16 C 0.67193(10) 0.84570(14) 0.6635(3) 0.042(2) Uani 0.5 1 d G U P A -1
H16 H 0.676580 0.854348 0.727783 0.050 Uiso 0.5 1 calc R U P A -1
C15 C 0.69664(7) 0.84910(19) 0.6011(3) 0.0450(16) Uani 0.5 1 d G . P A -1
C14 C 0.68969(9) 0.83618(17) 0.5051(3) 0.047(3) Uani 0.5 1 d G U P A -1
H14 H 0.706223 0.838447 0.463331 0.057 Uiso 0.5 1 calc R U P A -1
C13 C 0.65805(10) 0.81987(16) 0.4714(3) 0.048(3) Uani 0.5 1 d G U P A -1
H13 H 0.653404 0.811223 0.407139 0.058 Uiso 0.5 1 calc R U P A -1
C19 C 0.73072(15) 0.86536(7) 0.6406(5) 0.0489(17) Uani 1 2 d S T P . .
C8 C 0.47600(12) 0.61346(12) 0.4303(3) 0.0443(11) Uani 1 1 d . . . . .
Eu1 Eu 0.42913(2) 0.57087(2) 0.22254(2) 0.03502(12) Uani 1 2 d S T P . .
N1 N 0.53595(15) 0.76797(8) 0.4390(4) 0.0594(17) Uani 1 2 d S T P . .
O3 O 0.73363(11) 0.86681(6) 0.7338(4) 0.083(2) Uani 1 2 d S T P A .
O4 O 0.75269(11) 0.87634(5) 0.5783(3) 0.0630(15) Uani 1 2 d S T P A .
O5 O 0.49488(9) 0.71330(11) 0.2151(3) 0.0883(15) Uani 1 1 d . U . . .
O6 O 0.54590(9) 0.74062(11) 0.2349(3) 0.0714(12) Uani 1 1 d . . . . .
O7 O 0.46453(10) 0.60107(9) 0.3477(3) 0.0658(11) Uani 1 1 d . . . . .
O8 O 0.47185(10) 0.59761(9) 0.5087(2) 0.0583(9) Uani 1 1 d . . . . .
O1W O 0.40248(7) 0.59752(7) 0.2914(4) 0.086(2) Uani 1 2 d S T P . .
Zn1 Zn 0.76719(2) 0.88359(2) 0.83288(5) 0.0422(2) Uani 1 2 d S T P . .
O2 O 0.59188(10) 0.7963(2) 0.7120(3) 0.0534(13) Uani 0.5 1 d D . P A -1
C18 C 0.61415(14) 0.82406(18) 0.7038(5) 0.048(2) Uani 0.5 1 d D . P A -1
O1 O 0.6174(2) 0.84749(19) 0.7506(8) 0.101(3) Uani 0.5 1 d D U P A -1

loop_
_atom_site_aniso_label
_atom_site_aniso_U_11
_atom_site_aniso_U_22
_atom_site_aniso_U_33
_atom_site_aniso_U_23
_atom_site_aniso_U_13
_atom_site_aniso_U_12
C1 0.055(3) 0.057(3) 0.031(2) 0.000(2) -0.013(2) 0.025(3)
C2 0.076(4) 0.062(4) 0.035(3) 0.004(2) -0.023(3) 0.021(3)
C3 0.074(4) 0.066(4) 0.036(3) -0.003(2) -0.030(3) 0.019(3)
C4 0.041(3) 0.066(3) 0.028(2) 0.008(2) -0.0084(19) 0.021(2)
C5 0.044(3) 0.058(3) 0.028(2) 0.002(2) -0.0091(19) 0.021(2)
C6 0.057(3) 0.057(3) 0.026(2) -0.002(2) -0.012(2) 0.025(3)
C7 0.043(3) 0.048(3) 0.027(2) 0.0031(19) -0.006(2) 0.012(2)
C9 0.045(3) 0.065(3) 0.023(2) 0.002(2) -0.0070(18) 0.026(2)
C10 0.027(2) 0.056(3) 0.033(2) 0.000(2) -0.0080(17) 0.020(2)
C11 0.026(2) 0.065(4) 0.026(3) -0.0018(10) -0.004(2) 0.0131(11)
C12 0.026(2) 0.066(5) 0.029(2) -0.007(3) -0.0033(16) 0.015(3)
C17 0.026(2) 0.051(5) 0.027(2) -0.001(2) -0.0002(17) 0.011(2)
C16 0.027(2) 0.060(5) 0.025(3) -0.004(3) -0.0008(17) 0.012(2)
C15 0.0263(18) 0.068(5) 0.027(2) -0.004(4) 0.0003(15) 0.013(3)
C14 0.030(2) 0.075(6) 0.028(2) -0.007(3) 0.001(2) 0.020(3)
C13 0.032(2) 0.074(6) 0.029(3) -0.009(3) -0.0025(18) 0.020(3)
C19 0.0268(19) 0.073(4) 0.0313(18) -0.0008(7) -0.0015(14) 0.0134(10)
C8 0.052(3) 0.055(3) 0.032(2) 0.000(2) -0.006(2) 0.031(2)
Eu1 0.05051(18) 0.05051(18) 0.01868(16) 0.00088(6) -0.00088(6) 0.03623(17)
N1 0.052(4) 0.081(4) 0.036(3) -0.0050(14) -0.010(3) 0.0258(18)
O3 0.030(2) 0.147(5) 0.0309(17) -0.0012(8) -0.0023(17) 0.0151(12)
O4 0.029(2) 0.101(3) 0.036(2) 0.0009(8) 0.0017(16) 0.0143(10)
O5 0.052(2) 0.095(3) 0.077(3) 0.045(2) -0.022(2) 0.005(2)
O6 0.049(2) 0.102(3) 0.054(2) 0.032(2) 0.0040(18) 0.030(2)
O7 0.095(3) 0.055(2) 0.041(2) -0.0029(17) -0.0222(19) 0.034(2)
O8 0.084(3) 0.058(2) 0.0363(18) 0.0042(16) -0.0020(17) 0.038(2)
O1W 0.123(4) 0.123(4) 0.062(4) -0.0065(14) 0.0065(14) 0.098(5)
Zn1 0.0246(4) 0.0638(4) 0.0253(3) 0.00178(14) 0.0036(3) 0.01230(18)
O2 0.031(2) 0.080(4) 0.028(2) -0.007(5) 0.0100(18) 0.013(4)
C18 0.029(3) 0.075(4) 0.027(4) -0.008(3) 0.000(3) 0.017(3)
O1 0.070(5) 0.093(5) 0.110(7) -0.037(4) 0.036(5) 0.020(4)

loop_
_atom_type_symbol
_atom_type_description
_atom_type_scat_dispersion_real
_atom_type_scat_dispersion_imag
_atom_type_scat_source
C C 0.0033 0.0016 'International Tables Vol C Tables 4.2.6.8 and 6.1.1.4'
Eu Eu -0.1578 3.6682 'International Tables Vol C Tables 4.2.6.8 and 6.1.1.4'
H H 0.0000 0.0000 'International Tables Vol C Tables 4.2.6.8 and 6.1.1.4'
N N 0.0061 0.0033 'International Tables Vol C Tables 4.2.6.8 and 6.1.1.4'
O O 0.0106 0.0060 'International Tables Vol C Tables 4.2.6.8 and 6.1.1.4'
Zn Zn 0.2839 1.4301 'International Tables Vol C Tables 4.2.6.8 and 6.1.1.4'

loop_
_citation_id
_citation_doi
_citation_year
1 10.1039/D0DT02730H 2020

loop_
_geom_angle_atom_site_label_1
_geom_angle_atom_site_label_2
_geom_angle_atom_site_label_3
_geom_angle
_geom_angle_site_symmetry_1
_geom_angle_site_symmetry_3
_geom_angle_publ_flag
C2 C1 C6 118.9(5) . . ?
C2 C1 C8 121.1(4) . . ?
C6 C1 C8 120.0(4) . . ?
C1 C2 H2 120.0 . . ?
C3 C2 C1 120.0(5) . . ?
C3 C2 H2 120.0 . . ?
C2 C3 H3 119.0 . . ?
C2 C3 C4 121.9(5) . . ?
C4 C3 H3 119.0 . . ?
C3 C4 C5 117.6(5) . . ?
C3 C4 C9 119.5(4) . . ?
C5 C4 C9 122.8(4) . . ?
C4 C5 C7 120.9(4) . . ?
C6 C5 C4 120.1(4) . . ?
C6 C5 C7 118.9(4) . . ?
C1 C6 H6 119.3 . . ?
C5 C6 C1 121.4(4) . . ?
C5 C6 H6 119.3 . . ?
C5 C7 Eu1 171.1(3) . 27 ?
O5 C7 C5 120.4(4) . . ?
O5 C7 Eu1 62.2(3) . 27 ?
O5 C7 O6 120.6(4) . . ?
O6 C7 C5 118.9(4) . . ?
O6 C7 Eu1 59.6(3) . 27 ?
C10 C9 C4 120.8(4) . . ?
C10 C9 N1 121.0(5) . . ?
N1 C9 C4 118.1(4) . . ?
C9 C10 H10 120.1 . . ?
C9 C10 C11 119.7(5) . . ?
C11 C10 H10 120.1 . . ?
C10 C11 C10 120.1(5) . 24_565 ?
C10 C11 C12 119.5(4) . . ?
C10 C11 C12 120.2(4) 24_565 . ?
C17 C12 C11 119.9(4) . . ?
C17 C12 C13 120.0 . . ?
C13 C12 C11 120.1(4) . . ?
C12 C17 C18 122.2(4) . . ?
C16 C17 C12 120.0 . . ?
C16 C17 C18 117.7(4) . . ?
C17 C16 H16 120.0 . . ?
C17 C16 C15 120.0 . . ?
C15 C16 H16 120.0 . . ?
C16 C15 C19 119.4(4) . . ?
C14 C15 C16 120.0 . . ?
C14 C15 C19 120.5(4) . . ?
C15 C14 H14 120.0 . . ?
C15 C14 C13 120.0 . . ?
C13 C14 H14 120.0 . . ?
C12 C13 H13 120.0 . . ?
C14 C13 C12 120.0 . . ?
C14 C13 H13 120.0 . . ?
O3 C19 C15 115.9(5) . . ?
O4 C19 C15 117.3(5) . . ?
O4 C19 O3 126.8(6) . . ?
O7 C8 C1 118.2(4) . . ?
O7 C8 O8 123.6(5) . . ?
O8 C8 C1 118.2(4) . . ?
C7 Eu1 C7 86.1(2) 26_455 11_565 ?
O4 Eu1 C7 100.30(13) 14_654 11_565 ?
O4 Eu1 C7 100.30(13) 14_654 26_455 ?
O4 Eu1 O5 124.76(12) 14_654 11_565 ?
O4 Eu1 O5 124.76(12) 14_654 26_455 ?
O4 Eu1 O6 74.45(12) 14_654 26_455 ?
O4 Eu1 O6 74.46(12) 14_654 11_565 ?
O4 Eu1 O1W 150.11(18) 14_654 . ?
O5 Eu1 C7 25.92(12) 26_455 26_455 ?
O5 Eu1 C7 89.98(17) 26_455 11_565 ?
O5 Eu1 C7 25.92(12) 11_565 11_565 ?
O5 Eu1 C7 89.98(17) 11_565 26_455 ?
O5 Eu1 O5 82.4(3) 26_455 11_565 ?
O6 Eu1 C7 25.96(12) 11_565 11_565 ?
O6 Eu1 C7 88.38(14) 11_565 26_455 ?
O6 Eu1 C7 88.38(14) 26_455 11_565 ?
O6 Eu1 C7 25.96(12) 26_455 26_455 ?
O6 Eu1 O5 51.55(12) 26_455 26_455 ?
O6 Eu1 O5 102.64(16) 26_455 11_565 ?
O6 Eu1 O5 102.64(16) 11_565 26_455 ?
O6 Eu1 O5 51.55(12) 11_565 11_565 ?
O6 Eu1 O6 79.3(2) 26_455 11_565 ?
O7 Eu1 C7 93.91(14) . 11_565 ?
O7 Eu1 C7 93.91(14) 22_665 26_455 ?
O7 Eu1 C7 179.57(15) 22_665 11_565 ?
O7 Eu1 C7 179.57(15) . 26_455 ?
O7 Eu1 O4 79.28(13) 22_665 14_654 ?
O7 Eu1 O4 79.29(13) . 14_654 ?
O7 Eu1 O5 154.51(14) 22_665 11_565 ?
O7 Eu1 O5 90.18(16) . 11_565 ?
O7 Eu1 O5 90.18(16) 22_665 26_455 ?
O7 Eu1 O5 154.51(14) . 26_455 ?
O7 Eu1 O6 153.61(14) 22_665 11_565 ?
O7 Eu1 O6 153.62(14) . 26_455 ?
O7 Eu1 O6 91.41(15) . 11_565 ?
O7 Eu1 O6 91.40(15) 22_665 26_455 ?
O7 Eu1 O7 86.11(19) 22_665 . ?
O7 Eu1 O1W 78.99(15) . . ?
O7 Eu1 O1W 79.00(15) 22_665 . ?
O1W Eu1 C7 101.43(14) . 11_565 ?
O1W Eu1 C7 101.43(14) . 26_455 ?
O1W Eu1 O5 75.54(14) . 11_565 ?
O1W Eu1 O5 75.54(14) . 26_455 ?
O1W Eu1 O6 126.30(13) . 26_455 ?
O1W Eu1 O6 126.30(13) . 11_565 ?
C9 N1 C9 118.4(6) . 24_565 ?
C19 O3 Zn1 139.0(5) . . ?
C19 O4 Eu1 145.1(4) . 9_565 ?
C7 O5 Eu1 91.9(3) . 27 ?
C7 O6 Eu1 94.4(3) . 27 ?
C8 O7 Eu1 162.6(4) . . ?
C8 O8 Zn1 118.7(3) . 14_654 ?
O3 Zn1 O8 115.36(12) . 29 ?
O3 Zn1 O8 115.37(12) . 9_565 ?
O8 Zn1 O8 115.3(2) 9_565 29 ?
O2 C18 C17 116.1(4) . . ?
O1 C18 C17 117.5(6) . . ?
O1 C18 O2 126.4(6) . . ?

loop_
_geom_bond_atom_site_label_1
_geom_bond_atom_site_label_2
_geom_bond_distance
_geom_bond_site_symmetry_2
_geom_bond_publ_flag
C1 C2 1.382(6) . ?
C1 C6 1.387(6) . ?
C1 C8 1.489(7) . ?
C2 H2 0.9300 . ?
C2 C3 1.366(8) . ?
C3 H3 0.9300 . ?
C3 C4 1.395(7) . ?
C4 C5 1.403(6) . ?
C4 C9 1.472(7) . ?
C5 C6 1.368(7) . ?
C5 C7 1.508(6) . ?
C6 H6 0.9300 . ?
C7 Eu1 2.810(4) 27 ?
C7 O5 1.229(6) . ?
C7 O6 1.233(6) . ?
C9 C10 1.367(6) . ?
C9 N1 1.387(6) . ?
C10 H10 0.9300 . ?
C10 C11 1.381(5) . ?
C11 C12 1.476(6) . ?
C12 C17 1.3900 . ?
C12 C13 1.3900 . ?
C17 C16 1.3900 . ?
C17 C18 1.5136(10) . ?
C16 H16 0.9300 . ?
C16 C15 1.3900 . ?
C15 C14 1.3900 . ?
C15 C19 1.512(7) . ?
C14 H14 0.9300 . ?
C14 C13 1.3900 . ?
C13 H13 0.9300 . ?
C19 O3 1.250(8) . ?
C19 O4 1.235(8) . ?
C8 O7 1.243(5) . ?
C8 O8 1.249(5) . ?
Eu1 O4 2.335(4) 14_654 ?
Eu1 O5 2.487(4) 11_565 ?
Eu1 O5 2.487(4) 26_455 ?
Eu1 O6 2.431(4) 26_455 ?
Eu1 O6 2.431(4) 11_565 ?
Eu1 O7 2.305(3) . ?
Eu1 O7 2.305(3) 22_665 ?
Eu1 O1W 2.398(5) . ?
O3 Zn1 1.922(5) . ?
O8 Zn1 1.973(4) 14_654 ?
O2 C18 1.2260(10) . ?
C18 O1 1.2258(10) . ?

loop_
_platon_squeeze_void_nr
_platon_squeeze_void_average_x
_platon_squeeze_void_average_y
_platon_squeeze_void_average_z
_platon_squeeze_void_volume
_platon_squeeze_void_count_electrons
_platon_squeeze_void_content
1 0.000 0.000 -0.004 1871 229 '6 DMF'
2 0.000 0.333 0.492 1671 121 '3.6 DMF'
3 0.000 0.667 -0.006 1671 121 '3.6 DMF'
4 0.333 0.667 0.681 1871 229 '6 DMF'
5 0.333 0.333 0.615 1669 121 '18 H2O'
6 0.333 1.000 0.552 1671 121 '3.6 DMF'
7 0.667 0.333 0.348 1871 229 '6 DMF'
8 0.667 0.667 0.218 1671 121 '3.6 DMF'
9 0.667 1.000 0.282 1671 121 '3.6 DMF'
